data_7015921
loop_
_publ_author_name
'Xiao, Dong-Rong'
'Zhang, Guang-Ju'
'Liu, Jun-Liang'
'Fan, Lin-Lin'
'Yuan, Ruo'
'Tong, Ming-Liang'

_publ_section_title
;
 Enantiopure chiral coordination polymers of tetrahedral and octahedral
 cobalt(ii) alternate chains exhibiting slow magnetic relaxation
 behavior.
;
_journal_issue 21
_journal_name_full 'Dalton transactions (Cambridge, England : 2003)'
_journal_page_first 5680
_journal_page_last 5683
_journal_paper_doi 10.1039/c1dt10262a
_journal_volume 40
_journal_year 2011
_chemical_absolute_configuration rm
_chemical_formula_sum 'C36 H30 Co2 N4 O10 S'
_chemical_formula_weight 828.56
_chemical_name_systematic
;
?
;
_space_group_IT_number 4
_symmetry_cell_setting monoclinic
_symmetry_space_group_name_Hall 'P 2yb'
_symmetry_space_group_name_H-M 'P 1 21 1'
_atom_sites_solution_hydrogens geom
_atom_sites_solution_primary direct
_atom_sites_solution_secondary difmap
_audit_creation_method SHELXL-97
_cell_angle_alpha 90.00
_cell_angle_beta 99.83(3)
_cell_angle_gamma 90.00
_cell_formula_units_Z 2
_cell_length_a 6.5291(13)
_cell_length_b 21.749(4)
_cell_length_c 12.586(3)
_cell_measurement_reflns_used 11472
_cell_measurement_temperature 293(2)
_cell_measurement_theta_max 28.30
_cell_measurement_theta_min 1.64
_cell_volume 1761.0(7)
_computing_cell_refinement SAINT
_computing_data_collection SMART
_computing_data_reduction SAINT
_computing_molecular_graphics 'Bruker SHELXTL'
_computing_publication_material 'Bruker SHELXTL'
_computing_structure_refinement 'SHELXL-97 (Sheldrick, 1997)'
_computing_structure_solution 'SHELXS-97 (Sheldrick, 1990)'
_diffrn_ambient_temperature 293(2)
_diffrn_detector_area_resol_mean 0.01
_diffrn_measured_fraction_theta_full 0.978
_diffrn_measured_fraction_theta_max 0.978
_diffrn_measurement_device_type 'Bruker Smart Apex CCD'
_diffrn_measurement_method \w-2\q
_diffrn_radiation_monochromator graphite
_diffrn_radiation_source 'fine-focus sealed tube'
_diffrn_radiation_type MoK\a
_diffrn_radiation_wavelength 0.71073
_diffrn_reflns_av_R_equivalents 0.0177
_diffrn_reflns_av_sigmaI/netI 0.0445
_diffrn_reflns_limit_h_max 8
_diffrn_reflns_limit_h_min -8
_diffrn_reflns_limit_k_max 28
_diffrn_reflns_limit_k_min -23
_diffrn_reflns_limit_l_max 15
_diffrn_reflns_limit_l_min -16
_diffrn_reflns_number 11472
_diffrn_reflns_theta_full 28.30
_diffrn_reflns_theta_max 28.30
_diffrn_reflns_theta_min 1.64
_diffrn_standards_decay_% none
_diffrn_standards_interval_count 0
_diffrn_standards_interval_time 0
_diffrn_standards_number 0
_exptl_absorpt_coefficient_mu 1.066
_exptl_absorpt_correction_T_max 0.7915
_exptl_absorpt_correction_T_min 0.6231
_exptl_absorpt_correction_type empirical
_exptl_absorpt_process_details 'ABSCOR by T.Higashi 8 March, 1995'
_exptl_crystal_colour purple
_exptl_crystal_density_diffrn 1.563
_exptl_crystal_density_method 'not measured'
_exptl_crystal_description prism
_exptl_crystal_F_000 848
_exptl_crystal_size_max 0.49
_exptl_crystal_size_mid 0.29
_exptl_crystal_size_min 0.23
_refine_diff_density_max 0.487
_refine_diff_density_min -0.371
_refine_diff_density_rms 0.048
_refine_ls_abs_structure_details 'Flack H D (1983), Acta Cryst. A39, 876-881'
_refine_ls_abs_structure_Flack 0.014(10)
_refine_ls_extinction_method none
_refine_ls_goodness_of_fit_ref 1.012
_refine_ls_hydrogen_treatment constr
_refine_ls_matrix_type full
_refine_ls_number_parameters 478
_refine_ls_number_reflns 7048
_refine_ls_number_restraints 20
_refine_ls_restrained_S_all 1.029
_refine_ls_R_factor_all 0.0350
_refine_ls_R_factor_gt 0.0308
_refine_ls_shift/su_max 0.002
_refine_ls_shift/su_mean 0.000
_refine_ls_structure_factor_coef Fsqd
_refine_ls_weighting_details 'calc w=1/[\s^2^(Fo^2^)+(0.0400P)^2^+0.0000P] where P=(Fo^2^+2Fc^2^)/3'
_refine_ls_weighting_scheme calc
_refine_ls_wR_factor_gt 0.0742
_refine_ls_wR_factor_ref 0.0766
_reflns_number_gt 6442
_reflns_number_total 7048
_reflns_threshold_expression >2sigma(I)
_cod_data_source_file c1dt10262a.txt
_cod_data_source_block z4a
_cod_original_cell_volume 1760.9(6)
_cod_original_sg_symbol_H-M P2(1)
_cod_database_code 7015921

loop_
_symmetry_equiv_pos_as_xyz
'x, y, z'
'-x, y+1/2, -z'

loop_
_atom_site_label
_atom_site_type_symbol
_atom_site_fract_x
_atom_site_fract_y
_atom_site_fract_z
_atom_site_U_iso_or_equiv
_atom_site_adp_type
_atom_site_occupancy
_atom_site_symmetry_multiplicity
_atom_site_calc_flag
_atom_site_refinement_flags
_atom_site_disorder_assembly
_atom_site_disorder_group
Co1 Co 0.89381(5) 1.495667(15) 1.14363(3) 0.02904(8) Uani 1 1 d . . .
Co2 Co 1.41662(5) 1.470535(16) 1.21311(3) 0.03171(9) Uani 1 1 d . . .
S1 S 1.81156(17) 1.09401(4) 1.17023(6) 0.0530(2) Uani 1 1 d . . .
O1 O 1.5277(4) 1.38667(10) 1.22395(19) 0.0485(5) Uani 1 1 d . . .
O2 O 1.8351(4) 1.40265(9) 1.17367(19) 0.0462(5) Uani 1 1 d . . .
O3 O 1.9894(3) 1.01106(11) 1.69128(17) 0.0508(6) Uani 1 1 d . . .
O4 O 1.6512(3) 0.99066(13) 1.64742(15) 0.0544(6) Uani 1 1 d . . .
O5 O 1.6273(6) 1.07004(12) 1.10449(18) 0.0784(9) Uani 1 1 d . . .
O6 O 2.0123(5) 1.08465(11) 1.1396(2) 0.0744(9) Uani 1 1 d . . .
O7 O 1.1682(3) 1.46927(10) 1.10272(14) 0.0345(4) Uani 1 1 d . . .
O8 O 1.3373(4) 1.42892(15) 0.9823(2) 0.0698(8) Uani 1 1 d . . .
O9 O 0.6151(3) 1.52876(9) 1.17028(16) 0.0361(4) Uani 1 1 d . . .
O10 O 0.3945(3) 1.60697(10) 1.1569(2) 0.0509(6) Uani 1 1 d . . .
N1 N 0.4279(6) 1.3336(2) 0.7448(4) 0.0914(13) Uani 1 1 d . . .
H1B H 0.3029 1.3196 0.7358 0.110 Uiso 1 1 calc R . .
N2 N 0.8025(4) 1.47655(11) 0.97321(17) 0.0364(5) Uani 1 1 d . . .
H2B H 0.6848 1.4542 0.9626 0.044 Uiso 1 1 calc R . .
H2C H 0.7770 1.5121 0.9369 0.044 Uiso 1 1 calc R . .
N3 N 1.1007(5) 1.73859(14) 1.3707(3) 0.0582(8) Uani 1 1 d . . .
H3A H 1.2192 1.7529 1.4009 0.070 Uiso 1 1 calc R . .
N4 N 0.9283(4) 1.59217(11) 1.1196(2) 0.0375(5) Uani 1 1 d . . .
H4B H 1.0056 1.6088 1.1787 0.045 Uiso 1 1 calc R . .
H4C H 0.9950 1.5983 1.0635 0.045 Uiso 1 1 calc R . .
C1 C 1.9387(5) 1.21380(15) 1.1647(3) 0.0473(7) Uani 1 1 d . . .
H1A H 2.0625 1.1978 1.1494 0.057 Uiso 1 1 calc R . .
C2 C 1.9127(5) 1.27709(14) 1.1712(3) 0.0428(7) Uani 1 1 d . . .
H2A H 2.0195 1.3035 1.1610 0.051 Uiso 1 1 calc R . .
C3 C 1.7286(5) 1.30036(12) 1.1930(2) 0.0353(6) Uani 1 1 d . . .
C4 C 1.5701(6) 1.26049(15) 1.2098(3) 0.0539(9) Uani 1 1 d . . .
H4A H 1.4463 1.2763 1.2255 0.065 Uiso 1 1 calc R . .
C5 C 1.5960(6) 1.19768(15) 1.2034(3) 0.0575(9) Uani 1 1 d . . .
H5A H 1.4900 1.1710 1.2141 0.069 Uiso 1 1 calc R . .
C6 C 1.7813(5) 1.17507(13) 1.1808(2) 0.0409(7) Uani 1 1 d . . .
C7 C 1.8207(5) 1.06619(13) 1.3026(2) 0.0419(7) Uani 1 1 d . . .
C8 C 2.0007(6) 1.07102(15) 1.3775(3) 0.0480(8) Uani 1 1 d . . .
H8A H 2.1207 1.0868 1.3572 0.058 Uiso 1 1 calc R . .
C9 C 2.0030(5) 1.05233(15) 1.4829(2) 0.0440(7) Uani 1 1 d . . .
H9A H 2.1236 1.0559 1.5339 0.053 Uiso 1 1 calc R . .
C10 C 1.8231(5) 1.02818(12) 1.5114(2) 0.0348(6) Uani 1 1 d . . .
C11 C 1.6460(5) 1.02155(16) 1.4347(3) 0.0479(8) Uani 1 1 d . . .
H11A H 1.5274 1.0043 1.4541 0.057 Uiso 1 1 calc R . .
C12 C 1.6430(6) 1.04019(17) 1.3301(3) 0.0504(8) Uani 1 1 d . . .
H12A H 1.5237 1.0354 1.2786 0.061 Uiso 1 1 calc R . .
C13 C 1.6947(5) 1.36929(13) 1.1968(2) 0.0357(6) Uani 1 1 d . . .
C14 C 1.8249(4) 1.00810(12) 1.6269(2) 0.0350(6) Uani 1 1 d . . .
C15 C 0.5253(9) 1.35219(18) 0.6649(4) 0.0797(15) Uani 1 1 d . . .
C16 C 0.4703(11) 1.3509(3) 0.5566(5) 0.110(2) Uani 1 1 d U . .
H16A H 0.3401 1.3369 0.5240 0.132 Uiso 1 1 calc R . .
C17 C 0.6125(12) 1.3709(2) 0.4966(4) 0.0975(18) Uani 1 1 d U . .
H17A H 0.5735 1.3702 0.4220 0.117 Uiso 1 1 calc R . .
C18 C 0.8147(12) 1.3926(2) 0.5387(4) 0.1078(19) Uani 1 1 d DU . .
H18A H 0.9035 1.4061 0.4931 0.129 Uiso 1 1 calc R . .
C19 C 0.8784(8) 1.39331(17) 0.6534(3) 0.0719(13) Uani 1 1 d D . .
H19A H 1.0097 1.4067 0.6857 0.086 Uiso 1 1 calc R . .
C20 C 0.7342(6) 1.37307(14) 0.7127(3) 0.0500(8) Uani 1 1 d . . .
C21 C 0.7380(5) 1.36363(13) 0.8262(3) 0.0478(8) Uani 1 1 d . . .
C22 C 0.5510(7) 1.33975(18) 0.8396(4) 0.0744(13) Uani 1 1 d . . .
H22A H 0.5150 1.3293 0.9057 0.089 Uiso 1 1 calc R . .
C23 C 0.9174(6) 1.37434(14) 0.9136(2) 0.0484(8) Uani 1 1 d . . .
H23A H 1.0383 1.3534 0.8959 0.058 Uiso 1 1 calc R . .
H23B H 0.8871 1.3567 0.9801 0.058 Uiso 1 1 calc R . .
C24 C 0.9679(5) 1.44249(13) 0.9316(2) 0.0373(6) Uani 1 1 d . . .
H24A H 0.9849 1.4606 0.8623 0.045 Uiso 1 1 calc R . .
C25 C 1.1758(5) 1.44678(14) 1.0083(2) 0.0418(7) Uani 1 1 d . . .
C26 C 0.9429(5) 1.72201(15) 1.4239(3) 0.0489(8) Uani 1 1 d . . .
C27 C 0.9302(6) 1.72664(18) 1.5313(3) 0.0606(10) Uani 1 1 d . . .
H27A H 1.0396 1.7421 1.5811 0.073 Uiso 1 1 calc R . .
C28 C 0.7485(7) 1.7074(2) 1.5617(3) 0.0694(11) Uani 1 1 d . . .
H28A H 0.7339 1.7104 1.6338 0.083 Uiso 1 1 calc R . .
C29 C 0.5844(6) 1.6832(2) 1.4869(3) 0.0654(10) Uani 1 1 d . . .
H29A H 0.4646 1.6697 1.5104 0.078 Uiso 1 1 calc R . .
C30 C 0.5977(5) 1.67915(17) 1.3797(3) 0.0513(8) Uani 1 1 d . . .
H30A H 0.4874 1.6635 1.3305 0.062 Uiso 1 1 calc R . .
C31 C 0.7803(5) 1.69889(13) 1.3450(3) 0.0408(6) Uani 1 1 d . . .
C32 C 0.8459(5) 1.70477(12) 1.2416(3) 0.0394(6) Uani 1 1 d . . .
C33 C 1.0414(5) 1.72898(15) 1.2615(3) 0.0505(8) Uani 1 1 d . . .
H33A H 1.1223 1.7377 1.2093 0.061 Uiso 1 1 calc R . .
C34 C 0.7274(5) 1.69075(13) 1.1305(3) 0.0425(7) Uani 1 1 d . . .
H34A H 0.7886 1.7141 1.0782 0.051 Uiso 1 1 calc R . .
H34B H 0.5854 1.7049 1.1265 0.051 Uiso 1 1 calc R . .
C35 C 0.7227(4) 1.62267(13) 1.0980(2) 0.0357(6) Uani 1 1 d . . .
H35A H 0.6778 1.6216 1.0196 0.043 Uiso 1 1 calc R . .
C36 C 0.5623(4) 1.58558(13) 1.1463(2) 0.0342(6) Uani 1 1 d . . .

loop_
_atom_site_aniso_label
_atom_site_aniso_U_11
_atom_site_aniso_U_22
_atom_site_aniso_U_33
_atom_site_aniso_U_23
_atom_site_aniso_U_13
_atom_site_aniso_U_12
Co1 0.02701(16) 0.03127(17) 0.02939(17) -0.00622(14) 0.00640(12) 0.00030(14)
Co2 0.02851(17) 0.03490(18) 0.03317(18) -0.00279(15) 0.00939(13) 0.00337(15)
S1 0.1011(7) 0.0332(4) 0.0275(4) 0.0053(3) 0.0190(4) 0.0150(4)
O1 0.0516(13) 0.0386(11) 0.0608(15) 0.0089(10) 0.0251(11) 0.0130(10)
O2 0.0472(12) 0.0352(11) 0.0599(14) 0.0052(10) 0.0193(11) 0.0025(9)
O3 0.0446(12) 0.0761(17) 0.0306(10) 0.0156(10) 0.0031(9) -0.0067(11)
O4 0.0463(12) 0.0869(17) 0.0303(10) 0.0070(11) 0.0079(8) -0.0207(12)
O5 0.149(3) 0.0514(14) 0.0266(12) -0.0031(10) -0.0096(14) -0.0041(17)
O6 0.131(3) 0.0506(15) 0.0553(16) 0.0183(11) 0.0555(17) 0.0394(15)
O7 0.0276(8) 0.0421(9) 0.0345(9) -0.0116(9) 0.0073(7) 0.0025(9)
O8 0.0490(15) 0.102(2) 0.0615(16) -0.0247(15) 0.0177(12) 0.0192(14)
O9 0.0286(9) 0.0345(10) 0.0461(11) -0.0042(9) 0.0091(8) -0.0021(8)
O10 0.0331(11) 0.0446(12) 0.0754(16) -0.0127(11) 0.0100(11) 0.0036(9)
N1 0.056(2) 0.084(3) 0.134(4) -0.035(3) 0.016(2) -0.0176(19)
N2 0.0422(12) 0.0311(11) 0.0346(11) -0.0059(10) 0.0030(9) -0.0035(10)
N3 0.0507(17) 0.0564(18) 0.0635(19) -0.0111(15) -0.0013(14) -0.0168(14)
N4 0.0332(12) 0.0336(12) 0.0480(14) -0.0113(11) 0.0137(10) -0.0051(10)
C1 0.0548(19) 0.0430(17) 0.0485(18) 0.0090(14) 0.0214(15) 0.0172(14)
C2 0.0473(17) 0.0398(16) 0.0441(17) 0.0120(13) 0.0157(13) 0.0081(13)
C3 0.0444(16) 0.0310(14) 0.0323(14) 0.0055(11) 0.0117(12) 0.0078(12)
C4 0.052(2) 0.0388(17) 0.078(3) 0.0106(17) 0.0314(19) 0.0125(14)
C5 0.062(2) 0.0359(16) 0.081(3) 0.0099(16) 0.029(2) -0.0036(15)
C6 0.065(2) 0.0308(14) 0.0286(14) 0.0062(11) 0.0125(13) 0.0117(13)
C7 0.068(2) 0.0305(13) 0.0277(14) 0.0044(11) 0.0112(13) 0.0093(14)
C8 0.060(2) 0.0463(17) 0.0404(17) 0.0090(14) 0.0175(15) -0.0044(15)
C9 0.0456(17) 0.0521(18) 0.0340(15) 0.0105(13) 0.0060(12) -0.0033(14)
C10 0.0429(15) 0.0322(13) 0.0304(14) 0.0043(11) 0.0096(11) 0.0003(11)
C11 0.0454(17) 0.0593(19) 0.0375(16) 0.0118(14) 0.0028(13) -0.0094(15)
C12 0.0550(19) 0.058(2) 0.0344(16) 0.0082(14) -0.0022(14) -0.0051(16)
C13 0.0441(16) 0.0339(14) 0.0295(14) 0.0042(11) 0.0074(12) 0.0065(12)
C14 0.0429(15) 0.0341(15) 0.0293(13) 0.0037(10) 0.0096(11) -0.0003(11)
C15 0.112(4) 0.0403(19) 0.069(3) -0.0228(19) -0.035(3) 0.011(2)
C16 0.133(5) 0.088(3) 0.089(4) -0.024(3) -0.042(3) 0.012(3)
C17 0.164(5) 0.059(3) 0.053(3) -0.006(2) -0.026(3) 0.009(3)
C18 0.185(6) 0.055(3) 0.089(4) 0.011(2) 0.040(4) 0.003(3)
C19 0.129(4) 0.044(2) 0.045(2) -0.0010(16) 0.024(2) -0.008(2)
C20 0.065(2) 0.0272(14) 0.0508(19) -0.0101(13) -0.0092(16) -0.0014(14)
C21 0.059(2) 0.0305(15) 0.058(2) -0.0142(14) 0.0227(16) -0.0112(14)
C22 0.077(3) 0.050(2) 0.104(4) -0.033(2) 0.038(3) -0.021(2)
C23 0.077(2) 0.0328(15) 0.0364(16) -0.0049(12) 0.0121(15) 0.0037(15)
C24 0.0486(17) 0.0341(14) 0.0296(14) -0.0097(11) 0.0077(12) 0.0029(12)
C25 0.0411(16) 0.0451(15) 0.0405(16) -0.0098(13) 0.0111(13) 0.0042(13)
C26 0.0526(19) 0.0392(16) 0.0519(19) -0.0047(14) 0.0004(15) 0.0027(14)
C27 0.070(3) 0.060(2) 0.0469(19) -0.0128(16) -0.0061(17) 0.0056(19)
C28 0.084(3) 0.077(3) 0.048(2) -0.0067(19) 0.012(2) 0.008(2)
C29 0.061(2) 0.074(3) 0.064(2) 0.002(2) 0.021(2) 0.005(2)
C30 0.0476(19) 0.0540(19) 0.052(2) -0.0059(16) 0.0088(15) -0.0021(15)
C31 0.0432(16) 0.0314(14) 0.0470(17) -0.0039(12) 0.0053(13) 0.0027(12)
C32 0.0438(16) 0.0262(13) 0.0479(17) -0.0040(12) 0.0065(13) 0.0012(11)
C33 0.054(2) 0.0380(17) 0.061(2) -0.0042(15) 0.0145(16) -0.0084(14)
C34 0.0509(18) 0.0311(14) 0.0452(17) 0.0011(13) 0.0070(14) 0.0033(13)
C35 0.0381(15) 0.0350(14) 0.0335(14) -0.0045(11) 0.0049(11) -0.0010(11)
C36 0.0272(13) 0.0370(15) 0.0368(15) -0.0134(11) 0.0006(11) 0.0012(11)

loop_
_atom_type_symbol
_atom_type_description
_atom_type_scat_dispersion_real
_atom_type_scat_dispersion_imag
_atom_type_scat_source
C C 0.0033 0.0016 'International Tables Vol C Tables 4.2.6.8 and 6.1.1.4'
H H 0.0000 0.0000 'International Tables Vol C Tables 4.2.6.8 and 6.1.1.4'
N N 0.0061 0.0033 'International Tables Vol C Tables 4.2.6.8 and 6.1.1.4'
O O 0.0106 0.0060 'International Tables Vol C Tables 4.2.6.8 and 6.1.1.4'
S S 0.1246 0.1234 'International Tables Vol C Tables 4.2.6.8 and 6.1.1.4'
Co Co 0.3494 0.9721 'International Tables Vol C Tables 4.2.6.8 and 6.1.1.4'

loop_
_geom_angle_atom_site_label_1
_geom_angle_atom_site_label_2
_geom_angle_atom_site_label_3
_geom_angle
_geom_angle_site_symmetry_1
_geom_angle_site_symmetry_3
_geom_angle_publ_flag
O7 Co1 O9 173.55(8) . . ?
O7 Co1 O2 88.24(9) . 1_455 ?
O9 Co1 O2 96.59(8) . 1_455 ?
O7 Co1 O3 96.22(8) . 2_858 ?
O9 Co1 O3 87.97(9) . 2_858 ?
O2 Co1 O3 91.25(10) 1_455 2_858 ?
O7 Co1 N4 97.05(9) . . ?
O9 Co1 N4 78.19(8) . . ?
O2 Co1 N4 174.64(9) 1_455 . ?
O3 Co1 N4 87.41(10) 2_858 . ?
O7 Co1 N2 78.47(8) . . ?
O9 Co1 N2 97.37(9) . . ?
O2 Co1 N2 88.03(9) 1_455 . ?
O3 Co1 N2 174.66(9) 2_858 . ?
N4 Co1 N2 93.78(9) . . ?
O4 Co2 O7 111.05(8) 2_858 . ?
O4 Co2 O9 111.69(10) 2_858 1_655 ?
O7 Co2 O9 108.87(8) . 1_655 ?
O4 Co2 O1 106.69(10) 2_858 . ?
O7 Co2 O1 106.85(10) . . ?
O9 Co2 O1 111.58(9) 1_655 . ?
O5 S1 O6 120.30(19) . . ?
O5 S1 C7 108.02(17) . . ?
O6 S1 C7 108.58(16) . . ?
O5 S1 C6 108.03(17) . . ?
O6 S1 C6 106.10(16) . . ?
C7 S1 C6 104.76(13) . . ?
C13 O1 Co2 126.16(19) . . ?
C13 O2 Co1 140.16(19) . 1_655 ?
C14 O3 Co1 139.95(19) . 2_848 ?
C14 O4 Co2 127.30(19) . 2_848 ?
C25 O7 Co2 120.16(18) . . ?
C25 O7 Co1 120.94(18) . . ?
Co2 O7 Co1 118.60(8) . . ?
C36 O9 Co2 121.12(18) . 1_455 ?
C36 O9 Co1 120.31(18) . . ?
Co2 O9 Co1 118.03(10) 1_455 . ?
C22 N1 C15 110.6(4) . . ?
C22 N1 H1B 124.7 . . ?
C15 N1 H1B 124.7 . . ?
C24 N2 Co1 110.68(17) . . ?
C24 N2 H2B 109.5 . . ?
Co1 N2 H2B 109.5 . . ?
C24 N2 H2C 109.5 . . ?
Co1 N2 H2C 109.5 . . ?
H2B N2 H2C 108.1 . . ?
C26 N3 C33 109.9(3) . . ?
C26 N3 H3A 125.1 . . ?
C33 N3 H3A 125.1 . . ?
C35 N4 Co1 110.58(17) . . ?
C35 N4 H4B 109.5 . . ?
Co1 N4 H4B 109.5 . . ?
C35 N4 H4C 109.5 . . ?
Co1 N4 H4C 109.5 . . ?
H4B N4 H4C 108.1 . . ?
C6 C1 C2 119.8(3) . . ?
C6 C1 H1A 120.1 . . ?
C2 C1 H1A 120.1 . . ?
C3 C2 C1 119.7(3) . . ?
C3 C2 H2A 120.1 . . ?
C1 C2 H2A 120.1 . . ?
C2 C3 C4 119.9(3) . . ?
C2 C3 C13 120.5(3) . . ?
C4 C3 C13 119.6(3) . . ?
C5 C4 C3 120.3(3) . . ?
C5 C4 H4A 119.8 . . ?
C3 C4 H4A 119.8 . . ?
C4 C5 C6 119.0(3) . . ?
C4 C5 H5A 120.5 . . ?
C6 C5 H5A 120.5 . . ?
C1 C6 C5 121.2(3) . . ?
C1 C6 S1 120.1(2) . . ?
C5 C6 S1 118.7(3) . . ?
C8 C7 C12 120.8(3) . . ?
C8 C7 S1 120.4(2) . . ?
C12 C7 S1 118.7(3) . . ?
C7 C8 C9 120.0(3) . . ?
C7 C8 H8A 120.0 . . ?
C9 C8 H8A 120.0 . . ?
C8 C9 C10 119.2(3) . . ?
C8 C9 H9A 120.4 . . ?
C10 C9 H9A 120.4 . . ?
C11 C10 C9 120.2(3) . . ?
C11 C10 C14 120.6(3) . . ?
C9 C10 C14 119.2(3) . . ?
C12 C11 C10 120.8(3) . . ?
C12 C11 H11A 119.6 . . ?
C10 C11 H11A 119.6 . . ?
C11 C12 C7 118.9(3) . . ?
C11 C12 H12A 120.6 . . ?
C7 C12 H12A 120.6 . . ?
O2 C13 O1 126.7(3) . . ?
O2 C13 C3 116.9(3) . . ?
O1 C13 C3 116.4(3) . . ?
O3 C14 O4 126.5(3) . . ?
O3 C14 C10 118.6(2) . . ?
O4 C14 C10 114.9(3) . . ?
N1 C15 C16 132.3(6) . . ?
N1 C15 C20 108.3(4) . . ?
C16 C15 C20 119.3(6) . . ?
C15 C16 C17 117.7(6) . . ?
C15 C16 H16A 121.2 . . ?
C17 C16 H16A 121.2 . . ?
C16 C17 C18 125.3(5) . . ?
C16 C17 H17A 117.3 . . ?
C18 C17 H17A 117.3 . . ?
C17 C18 C19 118.1(5) . . ?
C17 C18 H18A 120.9 . . ?
C19 C18 H18A 120.9 . . ?
C20 C19 C18 115.9(5) . . ?
C20 C19 H19A 122.0 . . ?
C18 C19 H19A 122.0 . . ?
C19 C20 C21 133.6(4) . . ?
C19 C20 C15 123.7(4) . . ?
C21 C20 C15 102.7(4) . . ?
C22 C21 C20 108.3(4) . . ?
C22 C21 C23 125.3(4) . . ?
C20 C21 C23 126.3(3) . . ?
N1 C22 C21 110.1(4) . . ?
N1 C22 H22A 124.9 . . ?
C21 C22 H22A 124.9 . . ?
C21 C23 C24 112.7(3) . . ?
C21 C23 H23A 109.1 . . ?
C24 C23 H23A 109.1 . . ?
C21 C23 H23B 109.1 . . ?
C24 C23 H23B 109.1 . . ?
H23A C23 H23B 107.8 . . ?
N2 C24 C23 112.7(3) . . ?
N2 C24 C25 111.7(2) . . ?
C23 C24 C25 107.4(3) . . ?
N2 C24 H24A 108.3 . . ?
C23 C24 H24A 108.3 . . ?
C25 C24 H24A 108.3 . . ?
O8 C25 O7 122.5(3) . . ?
O8 C25 C24 121.7(3) . . ?
O7 C25 C24 115.7(2) . . ?
N3 C26 C27 129.7(4) . . ?
N3 C26 C31 106.7(3) . . ?
C27 C26 C31 123.5(3) . . ?
C26 C27 C28 117.0(4) . . ?
C26 C27 H27A 121.5 . . ?
C28 C27 H27A 121.5 . . ?
C27 C28 C29 121.6(4) . . ?
C27 C28 H28A 119.2 . . ?
C29 C28 H28A 119.2 . . ?
C30 C29 C28 121.1(4) . . ?
C30 C29 H29A 119.5 . . ?
C28 C29 H29A 119.5 . . ?
C29 C30 C31 119.1(3) . . ?
C29 C30 H30A 120.4 . . ?
C31 C30 H30A 120.4 . . ?
C30 C31 C26 117.7(3) . . ?
C30 C31 C32 134.9(3) . . ?
C26 C31 C32 107.3(3) . . ?
C33 C32 C31 106.4(3) . . ?
C33 C32 C34 124.3(3) . . ?
C31 C32 C34 129.3(3) . . ?
C32 C33 N3 109.6(3) . . ?
C32 C33 H33A 125.2 . . ?
N3 C33 H33A 125.2 . . ?
C32 C34 C35 115.2(2) . . ?
C32 C34 H34A 108.5 . . ?
C35 C34 H34A 108.5 . . ?
C32 C34 H34B 108.5 . . ?
C35 C34 H34B 108.5 . . ?
H34A C34 H34B 107.5 . . ?
N4 C35 C34 114.0(2) . . ?
N4 C35 C36 110.6(2) . . ?
C34 C35 C36 112.8(2) . . ?
N4 C35 H35A 106.3 . . ?
C34 C35 H35A 106.3 . . ?
C36 C35 H35A 106.3 . . ?
O10 C36 O9 122.9(3) . . ?
O10 C36 C35 122.1(3) . . ?
O9 C36 C35 114.8(2) . . ?

loop_
_geom_bond_atom_site_label_1
_geom_bond_atom_site_label_2
_geom_bond_distance
_geom_bond_site_symmetry_2
_geom_bond_publ_flag
Co1 O7 2.0294(17) . ?
Co1 O9 2.0375(19) . ?
Co1 O2 2.105(2) 1_455 ?
Co1 O3 2.114(2) 2_858 ?
Co1 N4 2.138(2) . ?
Co1 N2 2.166(2) . ?
Co2 O4 1.9323(19) 2_858 ?
Co2 O7 1.9477(19) . ?
Co2 O9 1.9522(19) 1_655 ?
Co2 O1 1.959(2) . ?
S1 O5 1.437(3) . ?
S1 O6 1.443(3) . ?
S1 C7 1.764(3) . ?
S1 C6 1.782(3) . ?
O1 C13 1.255(4) . ?
O2 C13 1.242(4) . ?
O2 Co1 2.105(2) 1_655 ?
O3 C14 1.232(4) . ?
O3 Co1 2.114(2) 2_848 ?
O4 C14 1.263(3) . ?
O4 Co2 1.9323(19) 2_848 ?
O7 C25 1.294(3) . ?
O8 C25 1.220(4) . ?
O9 C36 1.304(3) . ?
O9 Co2 1.9522(19) 1_455 ?
O10 C36 1.218(3) . ?
N1 C22 1.328(6) . ?
N1 C15 1.340(7) . ?
N1 H1B 0.8600 . ?
N2 C24 1.478(4) . ?
N2 H2B 0.9000 . ?
N2 H2C 0.9000 . ?
N3 C26 1.369(4) . ?
N3 C33 1.379(4) . ?
N3 H3A 0.8600 . ?
N4 C35 1.480(4) . ?
N4 H4B 0.9000 . ?
N4 H4C 0.9000 . ?
C1 C6 1.371(5) . ?
C1 C2 1.391(4) . ?
C1 H1A 0.9300 . ?
C2 C3 1.374(4) . ?
C2 H2A 0.9300 . ?
C3 C4 1.394(5) . ?
C3 C13 1.517(4) . ?
C4 C5 1.380(5) . ?
C4 H4A 0.9300 . ?
C5 C6 1.380(5) . ?
C5 H5A 0.9300 . ?
C7 C8 1.379(5) . ?
C7 C12 1.387(5) . ?
C8 C9 1.385(4) . ?
C8 H8A 0.9300 . ?
C9 C10 1.389(4) . ?
C9 H9A 0.9300 . ?
C10 C11 1.381(4) . ?
C10 C14 1.516(4) . ?
C11 C12 1.374(4) . ?
C11 H11A 0.9300 . ?
C12 H12A 0.9300 . ?
C15 C16 1.350(7) . ?
C15 C20 1.465(6) . ?
C16 C17 1.364(9) . ?
C16 H16A 0.9300 . ?
C17 C18 1.417(9) . ?
C17 H17A 0.9300 . ?
C18 C19 1.433(6) . ?
C18 H18A 0.9300 . ?
C19 C20 1.370(6) . ?
C19 H19A 0.9300 . ?
C20 C21 1.439(5) . ?
C21 C22 1.364(5) . ?
C21 C23 1.482(5) . ?
C22 H22A 0.9300 . ?
C23 C24 1.527(4) . ?
C23 H23A 0.9700 . ?
C23 H23B 0.9700 . ?
C24 C25 1.529(4) . ?
C24 H24A 0.9800 . ?
C26 C27 1.372(5) . ?
C26 C31 1.416(4) . ?
C27 C28 1.373(6) . ?
C27 H27A 0.9300 . ?
C28 C29 1.403(6) . ?
C28 H28A 0.9300 . ?
C29 C30 1.370(5) . ?
C29 H29A 0.9300 . ?
C30 C31 1.405(5) . ?
C30 H30A 0.9300 . ?
C31 C32 1.443(4) . ?
C32 C33 1.364(4) . ?
C32 C34 1.510(4) . ?
C33 H33A 0.9300 . ?
C34 C35 1.535(4) . ?
C34 H34A 0.9700 . ?
C34 H34B 0.9700 . ?
C35 C36 1.528(4) . ?
C35 H35A 0.9800 . ?

loop_
_geom_hbond_atom_site_label_D
_geom_hbond_atom_site_label_H
_geom_hbond_atom_site_label_A
_geom_hbond_distance_DH
_geom_hbond_distance_HA
_geom_hbond_distance_DA
_geom_hbond_angle_DHA
_geom_hbond_site_symmetry_A
N2 H2B O8 0.90 2.39 3.229(4) 155.7 1_455
N2 H2C O6 0.90 2.40 3.097(3) 134.4 2_857
N4 H4C O6 0.90 2.57 3.353(3) 146.5 2_857

loop_
_geom_torsion_atom_site_label_1
_geom_torsion_atom_site_label_2
_geom_torsion_atom_site_label_3
_geom_torsion_atom_site_label_4
_geom_torsion
_geom_torsion_site_symmetry_1
_geom_torsion_site_symmetry_2
_geom_torsion_site_symmetry_3
_geom_torsion_site_symmetry_4
_geom_torsion_publ_flag
O4 Co2 O1 C13 -129.3(2) 2_858 . . . ?
O7 Co2 O1 C13 111.8(3) . . . . ?
O9 Co2 O1 C13 -7.1(3) 1_655 . . . ?
O4 Co2 O7 C25 -168.3(2) 2_858 . . . ?
O9 Co2 O7 C25 68.3(2) 1_655 . . . ?
O1 Co2 O7 C25 -52.3(2) . . . . ?
O4 Co2 O7 Co1 5.54(16) 2_858 . . . ?
O9 Co2 O7 Co1 -117.83(11) 1_655 . . . ?
O1 Co2 O7 Co1 121.53(12) . . . . ?
O9 Co1 O7 C25 -58.4(8) . . . . ?
O2 Co1 O7 C25 80.2(2) 1_455 . . . ?
O3 Co1 O7 C25 171.3(2) 2_858 . . . ?
N4 Co1 O7 C25 -100.6(2) . . . . ?
N2 Co1 O7 C25 -8.1(2) . . . . ?
O9 Co1 O7 Co2 127.8(7) . . . . ?
O2 Co1 O7 Co2 -93.60(12) 1_455 . . . ?
O3 Co1 O7 Co2 -2.54(13) 2_858 . . . ?
N4 Co1 O7 Co2 85.60(13) . . . . ?
N2 Co1 O7 Co2 178.05(14) . . . . ?
O7 Co1 O9 C36 -31.9(8) . . . . ?
O2 Co1 O9 C36 -170.20(19) 1_455 . . . ?
O3 Co1 O9 C36 98.8(2) 2_858 . . . ?
N4 Co1 O9 C36 11.00(19) . . . . ?
N2 Co1 O9 C36 -81.3(2) . . . . ?
O7 Co1 O9 Co2 139.8(7) . . . 1_455 ?
O2 Co1 O9 Co2 1.49(13) 1_455 . . 1_455 ?
O3 Co1 O9 Co2 -89.54(12) 2_858 . . 1_455 ?
N4 Co1 O9 Co2 -177.31(13) . . . 1_455 ?
N2 Co1 O9 Co2 90.34(12) . . . 1_455 ?
O7 Co1 N2 C24 13.44(17) . . . . ?
O9 Co1 N2 C24 -171.56(18) . . . . ?
O2 Co1 N2 C24 -75.17(18) 1_455 . . . ?
O3 Co1 N2 C24 7.1(11) 2_858 . . . ?
N4 Co1 N2 C24 109.87(18) . . . . ?
O7 Co1 N4 C35 156.06(18) . . . . ?
O9 Co1 N4 C35 -19.52(18) . . . . ?
O2 Co1 N4 C35 -32.4(12) 1_455 . . . ?
O3 Co1 N4 C35 -107.98(19) 2_858 . . . ?
N2 Co1 N4 C35 77.23(19) . . . . ?
C6 C1 C2 C3 -0.6(5) . . . . ?
C1 C2 C3 C4 0.9(5) . . . . ?
C1 C2 C3 C13 -178.0(3) . . . . ?
C2 C3 C4 C5 -0.9(5) . . . . ?
C13 C3 C4 C5 178.0(3) . . . . ?
C3 C4 C5 C6 0.5(6) . . . . ?
C2 C1 C6 C5 0.2(5) . . . . ?
C2 C1 C6 S1 178.9(3) . . . . ?
C4 C5 C6 C1 -0.1(6) . . . . ?
C4 C5 C6 S1 -178.9(3) . . . . ?
O5 S1 C6 C1 -132.7(3) . . . . ?
O6 S1 C6 C1 -2.4(3) . . . . ?
C7 S1 C6 C1 112.3(3) . . . . ?
O5 S1 C6 C5 46.1(3) . . . . ?
O6 S1 C6 C5 176.3(3) . . . . ?
C7 S1 C6 C5 -68.9(3) . . . . ?
O5 S1 C7 C8 166.3(3) . . . . ?
O6 S1 C7 C8 34.3(3) . . . . ?
C6 S1 C7 C8 -78.7(3) . . . . ?
O5 S1 C7 C12 -14.5(3) . . . . ?
O6 S1 C7 C12 -146.5(3) . . . . ?
C6 S1 C7 C12 100.5(3) . . . . ?
C12 C7 C8 C9 -2.9(5) . . . . ?
S1 C7 C8 C9 176.3(3) . . . . ?
C7 C8 C9 C10 0.7(5) . . . . ?
C8 C9 C10 C11 1.6(5) . . . . ?
C8 C9 C10 C14 -179.6(3) . . . . ?
C9 C10 C11 C12 -1.8(5) . . . . ?
C14 C10 C11 C12 179.4(3) . . . . ?
C10 C11 C12 C7 -0.4(5) . . . . ?
C8 C7 C12 C11 2.7(5) . . . . ?
S1 C7 C12 C11 -176.5(3) . . . . ?
Co1 O2 C13 O1 -9.5(5) 1_655 . . . ?
Co1 O2 C13 C3 171.0(2) 1_655 . . . ?
Co2 O1 C13 O2 11.7(4) . . . . ?
Co2 O1 C13 C3 -168.87(19) . . . . ?
C2 C3 C13 O2 3.9(4) . . . . ?
C4 C3 C13 O2 -175.0(3) . . . . ?
C2 C3 C13 O1 -175.6(3) . . . . ?
C4 C3 C13 O1 5.5(4) . . . . ?
Co1 O3 C14 O4 -1.6(5) 2_848 . . . ?
Co1 O3 C14 C10 177.1(2) 2_848 . . . ?
Co2 O4 C14 O3 6.1(5) 2_848 . . . ?
Co2 O4 C14 C10 -172.6(2) 2_848 . . . ?
C11 C10 C14 O3 175.3(3) . . . . ?
C9 C10 C14 O3 -3.4(4) . . . . ?
C11 C10 C14 O4 -5.8(4) . . . . ?
C9 C10 C14 O4 175.4(3) . . . . ?
C22 N1 C15 C16 174.9(5) . . . . ?
C22 N1 C15 C20 -0.4(5) . . . . ?
N1 C15 C16 C17 -176.5(5) . . . . ?
C20 C15 C16 C17 -1.6(7) . . . . ?
C15 C16 C17 C18 0.4(9) . . . . ?
C16 C17 C18 C19 0.8(8) . . . . ?
C17 C18 C19 C20 -0.7(6) . . . . ?
C18 C19 C20 C21 176.4(4) . . . . ?
C18 C19 C20 C15 -0.6(6) . . . . ?
N1 C15 C20 C19 177.8(4) . . . . ?
C16 C15 C20 C19 1.8(6) . . . . ?
N1 C15 C20 C21 0.1(4) . . . . ?
C16 C15 C20 C21 -176.0(4) . . . . ?
C19 C20 C21 C22 -177.2(4) . . . . ?
C15 C20 C21 C22 0.2(4) . . . . ?
C19 C20 C21 C23 -0.5(6) . . . . ?
C15 C20 C21 C23 176.9(3) . . . . ?
C15 N1 C22 C21 0.5(5) . . . . ?
C20 C21 C22 N1 -0.5(4) . . . . ?
C23 C21 C22 N1 -177.2(3) . . . . ?
C22 C21 C23 C24 -113.8(4) . . . . ?
C20 C21 C23 C24 70.1(4) . . . . ?
Co1 N2 C24 C23 104.2(2) . . . . ?
Co1 N2 C24 C25 -16.8(3) . . . . ?
C21 C23 C24 N2 66.5(3) . . . . ?
C21 C23 C24 C25 -170.1(3) . . . . ?
Co2 O7 C25 O8 -4.2(4) . . . . ?
Co1 O7 C25 O8 -177.9(3) . . . . ?
Co2 O7 C25 C24 174.41(19) . . . . ?
Co1 O7 C25 C24 0.7(4) . . . . ?
N2 C24 C25 O8 -170.0(3) . . . . ?
C23 C24 C25 O8 65.9(4) . . . . ?
N2 C24 C25 O7 11.4(4) . . . . ?
C23 C24 C25 O7 -112.7(3) . . . . ?
C33 N3 C26 C27 -176.4(4) . . . . ?
C33 N3 C26 C31 2.2(4) . . . . ?
N3 C26 C27 C28 178.5(4) . . . . ?
C31 C26 C27 C28 0.2(6) . . . . ?
C26 C27 C28 C29 0.9(6) . . . . ?
C27 C28 C29 C30 -1.4(6) . . . . ?
C28 C29 C30 C31 0.8(6) . . . . ?
C29 C30 C31 C26 0.2(5) . . . . ?
C29 C30 C31 C32 -176.0(3) . . . . ?
N3 C26 C31 C30 -179.4(3) . . . . ?
C27 C26 C31 C30 -0.7(5) . . . . ?
N3 C26 C31 C32 -2.2(3) . . . . ?
C27 C26 C31 C32 176.5(3) . . . . ?
C30 C31 C32 C33 178.0(3) . . . . ?
C26 C31 C32 C33 1.5(3) . . . . ?
C30 C31 C32 C34 0.6(5) . . . . ?
C26 C31 C32 C34 -175.9(3) . . . . ?
C31 C32 C33 N3 -0.1(4) . . . . ?
C34 C32 C33 N3 177.4(3) . . . . ?
C26 N3 C33 C32 -1.3(4) . . . . ?
C33 C32 C34 C35 102.1(3) . . . . ?
C31 C32 C34 C35 -80.9(4) . . . . ?
Co1 N4 C35 C34 153.3(2) . . . . ?
Co1 N4 C35 C36 25.0(3) . . . . ?
C32 C34 C35 N4 -47.6(4) . . . . ?
C32 C34 C35 C36 79.7(3) . . . . ?
Co2 O9 C36 O10 5.8(4) 1_455 . . . ?
Co1 O9 C36 O10 177.2(2) . . . . ?
Co2 O9 C36 C35 -171.06(17) 1_455 . . . ?
Co1 O9 C36 C35 0.4(3) . . . . ?
N4 C35 C36 O10 165.7(3) . . . . ?
C34 C35 C36 O10 36.7(4) . . . . ?
N4 C35 C36 O9 -17.4(3) . . . . ?
C34 C35 C36 O9 -146.5(2) . . . . ?
